data_4514215
loop_
_publ_author_name
'Qin, Jun-Sheng'
'Yuan, Shuai'
'Alsalme, Ali'
'Zhou, Hong-Cai'

_publ_section_title
;
 Flexible Zirconium MOF as the Crystalline Sponge for Coordinative
 Alignment of Dicarboxylates.
;
_journal_issue 39
_journal_name_full 'ACS applied materials &amp; interfaces'
_journal_page_first 33408
_journal_page_last 33412
_journal_paper_doi 10.1021/acsami.6b16264
_journal_volume 9
_journal_year 2017
_chemical_formula_moiety 'C72 H48 O36 Zr6'
_chemical_formula_sum 'C72 H48 O36 Zr6'
_chemical_formula_weight 2036.42
_space_group_crystal_system tetragonal
_space_group_IT_number 131
_space_group_name_Hall '-P 4c 2'
_space_group_name_H-M_alt 'P 42/m m c'
_symmetry_space_group_name_Hall '-P 4c 2'
_symmetry_space_group_name_H-M 'P 42/m m c'
_atom_sites_solution_hydrogens geom
_atom_sites_solution_primary direct
_atom_sites_solution_secondary difmap
_audit_creation_method SHELXL-2014/7
_cell_angle_alpha 90
_cell_angle_beta 90
_cell_angle_gamma 90
_cell_formula_units_Z 2
_cell_length_a 23.797(10)
_cell_length_b 23.797
_cell_length_c 16.355(8)
_cell_measurement_reflns_used 1679
_cell_measurement_temperature 110(2)
_cell_measurement_theta_max 14.7066
_cell_measurement_theta_min 2.2832
_cell_volume 9262(6)
_computing_cell_refinement 'SAINT+ ver. (Bruker, 2001)'
_computing_data_collection 'APEX2  (Bruker, 2008)'
_computing_data_reduction 'SAINT+ ver. (Bruker, 2001)'
_computing_molecular_graphics 'SHELXTL (Sheldrick, 2008)'
_computing_publication_material 'SHELXTL (Sheldrick, 2008)'
_computing_structure_refinement 'SHELXL-97 (Sheldrick, 2008)'
_computing_structure_solution 'SHELXS-97 (Sheldrick, 2008)'
_diffrn_ambient_temperature 110(2)
_diffrn_measured_fraction_theta_full 0.999
_diffrn_measured_fraction_theta_max 0.999
_diffrn_measurement_device_type 'Bruker SMART APEX II CCD area detector'
_diffrn_measurement_method 'phi and omega scans'
_diffrn_radiation_type MoK\a
_diffrn_radiation_wavelength 0.71073
_diffrn_reflns_av_R_equivalents 0.2288
_diffrn_reflns_av_unetI/netI 0.1129
_diffrn_reflns_Laue_measured_fraction_full 0.999
_diffrn_reflns_Laue_measured_fraction_max 0.999
_diffrn_reflns_limit_h_max 29
_diffrn_reflns_limit_h_min -29
_diffrn_reflns_limit_k_max 29
_diffrn_reflns_limit_k_min -27
_diffrn_reflns_limit_l_max 20
_diffrn_reflns_limit_l_min -20
_diffrn_reflns_number 59607
_diffrn_reflns_point_group_measured_fraction_full 0.999
_diffrn_reflns_point_group_measured_fraction_max 0.999
_diffrn_reflns_theta_full 25.242
_diffrn_reflns_theta_max 26.000
_diffrn_reflns_theta_min 1.914
_diffrn_source 'fine-focus sealed tube'
_exptl_absorpt_coefficient_mu 0.364
_exptl_absorpt_correction_T_max 0.9641
_exptl_absorpt_correction_T_min 0.9641
_exptl_absorpt_correction_type multi-scan
_exptl_absorpt_process_details 'SADABS (Sheldrick, 2008)'
_exptl_crystal_colour colorless
_exptl_crystal_density_diffrn 0.730
_exptl_crystal_density_meas ?
_exptl_crystal_density_method 'not measured'
_exptl_crystal_description bolcky
_exptl_crystal_F_000 2016
_exptl_crystal_size_max 0.100
_exptl_crystal_size_mid 0.100
_exptl_crystal_size_min 0.100
_platon_squeeze_details
;
;
_refine_diff_density_max 1.359
_refine_diff_density_min -4.940
_refine_diff_density_rms 0.124
_refine_ls_extinction_method none
_refine_ls_goodness_of_fit_ref 0.967
_refine_ls_hydrogen_treatment constr
_refine_ls_matrix_type full
_refine_ls_number_parameters 134
_refine_ls_number_reflns 4963
_refine_ls_number_restraints 8
_refine_ls_restrained_S_all 0.968
_refine_ls_R_factor_all 0.1311
_refine_ls_R_factor_gt 0.0794
_refine_ls_shift/su_max 0.000
_refine_ls_shift/su_mean 0.000
_refine_ls_structure_factor_coef Fsqd
_refine_ls_weighting_details 'w=1/[\s^2^(Fo^2^)+(0.1230P)^2^] where P=(Fo^2^+2Fc^2^)/3'
_refine_ls_weighting_scheme calc
_refine_ls_wR_factor_gt 0.1957
_refine_ls_wR_factor_ref 0.2184
_reflns_Friedel_coverage 0.000
_reflns_number_gt 3017
_reflns_number_total 4963
_reflns_threshold_expression 'I > 2\s(I)'
_cod_data_source_file am6b16264_si_002.cif
_cod_data_source_block PCN-700-SA4
_cod_depositor_comments
;
The following automatic conversions were performed:

'_exptl_crystal_density_meas' value 'not measured' was changed to '?'
- the value is perceived as not measured.

Automatic conversion script
Id: cif_fix_values 4973 2017-02-22 13:04:09Z antanas 

 Adding full bibliography for 4514210--4514215.cif.
;
_cod_original_cell_volume 9262(9)
_cod_database_code 4514215
_shelx_shelxl_version_number 2014/7
_shelx_space_group_comment
;
The symmetry employed for this shelxl refinement is uniquely defined
by the following loop, which should always be used as a source of
symmetry information in preference to the above space-group names.
They are only intended as comments.
;
_shelx_estimated_absorpt_t_min 0.965
_shelx_estimated_absorpt_t_max 0.965

loop_
_space_group_symop_operation_xyz
'x, y, z'
'-y, x, z+1/2'
'-x, -y, z'
'y, -x, z+1/2'
'x, -y, -z'
'-x, y, -z'
'y, x, -z+1/2'
'-y, -x, -z+1/2'
'-x, -y, -z'
'y, -x, -z-1/2'
'x, y, -z'
'-y, x, -z-1/2'
'-x, y, z'
'x, -y, z'
'-y, -x, z-1/2'
'y, x, z-1/2'

loop_
_atom_site_label
_atom_site_type_symbol
_atom_site_fract_x
_atom_site_fract_y
_atom_site_fract_z
_atom_site_U_iso_or_equiv
_atom_site_adp_type
_atom_site_occupancy
_atom_site_site_symmetry_order
_atom_site_calc_flag
_atom_site_refinement_flags_posn
_atom_site_refinement_flags_adp
_atom_site_refinement_flags_occupancy
Zr1 Zr 0.5000 0.89740(4) 0.5000 0.0238(3) Uani 1 4 d S T P
Zr2 Zr 0.42636(3) 1.0000 0.60719(5) 0.0348(3) Uani 1 2 d S T P
C1 C 0.5936(3) 0.8651(2) 0.6285(4) 0.0503(17) Uani 1 1 d . . .
C2 C 0.6303(3) 0.8227(3) 0.6662(5) 0.063(2) Uani 1 1 d . . .
C3 C 0.6292(3) 0.7684(3) 0.6386(6) 0.083(3) Uani 1 1 d . . .
H3 H 0.6034 0.7587 0.5965 0.100 Uiso 1 1 calc R U .
C4 C 0.6648(4) 0.7262(3) 0.6700(7) 0.105(4) Uani 1 1 d . . .
C5 C 0.7011(3) 0.7421(3) 0.7329(6) 0.084(3) Uani 1 1 d . . .
C6 C 0.7019(4) 0.7966(4) 0.7597(7) 0.123(4) Uani 1 1 d . . .
H6 H 0.7270 0.8070 0.8023 0.147 Uiso 1 1 calc R U .
C7 C 0.6673(3) 0.8364(3) 0.7263(6) 0.110(4) Uani 1 1 d . . .
H7 H 0.6692 0.8740 0.7453 0.132 Uiso 1 1 calc R U .
C8 C 0.6672(8) 0.6667(5) 0.6320(10) 0.279(12) Uani 1 1 d . . .
H8A H 0.6450 0.6407 0.6655 0.418 Uiso 1 1 calc R U .
H8B H 0.7063 0.6539 0.6301 0.418 Uiso 1 1 calc R U .
H8C H 0.6518 0.6678 0.5765 0.418 Uiso 1 1 calc R U .
C9 C 0.4706(4) 1.0000 0.7879(13) 0.110(2) Uani 0.5 2 d DS T P
C10 C 0.4696(4) 1.0000 0.8736(14) 0.110(2) Uani 0.5 2 d DS T P
C11 C 0.3033(9) 1.0000 0.5431(6) 0.110(2) Uani 0.5 2 d DS T P
C12 C 0.2428(9) 1.0000 0.5433(6) 0.110(2) Uani 0.5 2 d DS T P
O1 O 0.5000 0.9496(3) 0.6054(5) 0.077(3) Uani 1 2 d S T P
O2 O 0.5741(3) 0.9496(3) 0.5000 0.075(2) Uani 1 2 d S T P
O3 O 0.55556(16) 0.84988(15) 0.5803(3) 0.0418(10) Uani 1 1 d . . .
O4 O 0.39668(19) 0.91541(17) 0.6501(3) 0.0691(15) Uani 1 1 d . . .
O5 O 0.4317(4) 1.0000 0.7396(6) 0.110(2) Uani 1 2 d DS T P
O6 O 0.4187(8) 1.0000 0.9272(13) 0.110(2) Uani 0.5 2 d S T P
O7 O 0.3348(4) 1.0000 0.6023(5) 0.110(2) Uani 1 2 d DS T P
O8 O 0.2181(8) 1.0000 0.6082(11) 0.110(2) Uani 0.5 2 d S T P

loop_
_atom_site_aniso_label
_atom_site_aniso_U_11
_atom_site_aniso_U_22
_atom_site_aniso_U_33
_atom_site_aniso_U_23
_atom_site_aniso_U_13
_atom_site_aniso_U_12
Zr1 0.0163(5) 0.0130(5) 0.0421(6) 0.000 0.000 0.000
Zr2 0.0295(4) 0.0184(4) 0.0563(5) 0.000 0.0165(4) 0.000
C1 0.045(4) 0.018(3) 0.088(5) 0.011(3) -0.010(4) 0.013(3)
C2 0.059(4) 0.033(4) 0.098(6) 0.016(4) -0.036(4) 0.010(3)
C3 0.078(5) 0.030(4) 0.140(8) 0.003(4) -0.067(5) 0.008(4)
C4 0.092(7) 0.039(4) 0.183(10) 0.010(5) -0.068(7) 0.014(4)
C5 0.055(5) 0.053(5) 0.144(8) 0.028(5) -0.041(5) 0.010(4)
C6 0.106(8) 0.067(6) 0.195(12) 0.017(7) -0.101(8) 0.003(5)
C7 0.102(7) 0.028(4) 0.200(11) -0.002(5) -0.108(7) 0.017(4)
C8 0.36(2) 0.078(8) 0.40(2) -0.062(11) -0.27(2) 0.107(12)
C9 0.116(5) 0.083(3) 0.131(5) 0.000 0.068(4) 0.000
C10 0.116(5) 0.083(3) 0.131(5) 0.000 0.068(4) 0.000
C11 0.116(5) 0.083(3) 0.131(5) 0.000 0.068(4) 0.000
C12 0.116(5) 0.083(3) 0.131(5) 0.000 0.068(4) 0.000
O1 0.035(4) 0.040(4) 0.155(8) -0.051(4) 0.000 0.000
O2 0.132(7) 0.045(4) 0.049(4) 0.000 0.000 -0.064(4)
O3 0.034(2) 0.027(2) 0.065(3) 0.0070(18) -0.013(2) -0.0021(18)
O4 0.068(3) 0.029(2) 0.111(4) -0.005(2) 0.046(3) -0.015(2)
O5 0.116(5) 0.083(3) 0.131(5) 0.000 0.068(4) 0.000
O6 0.116(5) 0.083(3) 0.131(5) 0.000 0.068(4) 0.000
O7 0.116(5) 0.083(3) 0.131(5) 0.000 0.068(4) 0.000
O8 0.116(5) 0.083(3) 0.131(5) 0.000 0.068(4) 0.000

loop_
_atom_type_symbol
_atom_type_description
_atom_type_scat_dispersion_real
_atom_type_scat_dispersion_imag
_atom_type_scat_source
Zr Zr -2.9673 0.5597 'International Tables Vol C Tables 4.2.6.8 and 6.1.1.4'
C C 0.0033 0.0016 'International Tables Vol C Tables 4.2.6.8 and 6.1.1.4'
O O 0.0106 0.0060 'International Tables Vol C Tables 4.2.6.8 and 6.1.1.4'
H H 0.0000 0.0000 'International Tables Vol C Tables 4.2.6.8 and 6.1.1.4'

loop_
_geom_angle_atom_site_label_1
_geom_angle_atom_site_label_2
_geom_angle_atom_site_label_3
_geom_angle
_geom_angle_site_symmetry_1
_geom_angle_site_symmetry_3
O1 Zr1 O1 108.4(5) 11_556 .
O1 Zr1 O2 70.34(15) 11_556 13_655
O1 Zr1 O2 70.34(15) . 13_655
O1 Zr1 O2 70.34(15) 11_556 .
O1 Zr1 O2 70.34(15) . .
O2 Zr1 O2 109.7(4) 13_655 .
O1 Zr1 O3 142.38(11) 11_556 .
O1 Zr1 O3 79.3(2) . .
O2 Zr1 O3 142.62(12) 13_655 .
O2 Zr1 O3 78.60(19) . .
O1 Zr1 O3 79.3(2) 11_556 6_656
O1 Zr1 O3 142.38(11) . 6_656
O2 Zr1 O3 78.60(19) 13_655 6_656
O2 Zr1 O3 142.62(12) . 6_656
O3 Zr1 O3 117.5(2) . 6_656
O1 Zr1 O3 142.38(11) 11_556 13_655
O1 Zr1 O3 79.3(2) . 13_655
O2 Zr1 O3 78.60(19) 13_655 13_655
O2 Zr1 O3 142.62(12) . 13_655
O3 Zr1 O3 74.7(2) . 13_655
O3 Zr1 O3 74.1(2) 6_656 13_655
O1 Zr1 O3 79.3(2) 11_556 11_556
O1 Zr1 O3 142.38(11) . 11_556
O2 Zr1 O3 142.62(12) 13_655 11_556
O2 Zr1 O3 78.60(19) . 11_556
O3 Zr1 O3 74.1(2) . 11_556
O3 Zr1 O3 74.7(2) 6_656 11_556
O3 Zr1 O3 117.5(2) 13_655 11_556
O1 Zr1 Zr2 89.9(2) 11_556 3_675
O1 Zr1 Zr2 35.00(11) . 3_675
O2 Zr1 Zr2 90.46(18) 13_655 3_675
O2 Zr1 Zr2 35.34(10) . 3_675
O3 Zr1 Zr2 75.82(10) . 3_675
O3 Zr1 Zr2 166.68(10) 6_656 3_675
O3 Zr1 Zr2 111.47(12) 13_655 3_675
O3 Zr1 Zr2 111.23(10) 11_556 3_675
O1 Zr1 Zr2 35.00(11) 11_556 9_676
O1 Zr1 Zr2 89.9(2) . 9_676
O2 Zr1 Zr2 90.46(18) 13_655 9_676
O2 Zr1 Zr2 35.34(10) . 9_676
O3 Zr1 Zr2 111.23(10) . 9_676
O3 Zr1 Zr2 111.47(12) 6_656 9_676
O3 Zr1 Zr2 166.68(10) 13_655 9_676
O3 Zr1 Zr2 75.81(10) 11_556 9_676
Zr2 Zr1 Zr2 60.52(4) 3_675 9_676
O1 Zr1 Zr2 35.00(11) 11_556 11_556
O1 Zr1 Zr2 89.9(2) . 11_556
O2 Zr1 Zr2 35.34(10) 13_655 11_556
O2 Zr1 Zr2 90.46(18) . 11_556
O3 Zr1 Zr2 166.68(10) . 11_556
O3 Zr1 Zr2 75.81(10) 6_656 11_556
O3 Zr1 Zr2 111.23(10) 13_655 11_556
O3 Zr1 Zr2 111.47(12) 11_556 11_556
Zr2 Zr1 Zr2 90.87(3) 3_675 11_556
Zr2 Zr1 Zr2 60.48(4) 9_676 11_556
O1 Zr1 Zr2 89.9(2) 11_556 .
O1 Zr1 Zr2 35.00(11) . .
O2 Zr1 Zr2 35.34(10) 13_655 .
O2 Zr1 Zr2 90.46(18) . .
O3 Zr1 Zr2 111.47(12) . .
O3 Zr1 Zr2 111.23(10) 6_656 .
O3 Zr1 Zr2 75.81(10) 13_655 .
O3 Zr1 Zr2 166.68(10) 11_556 .
Zr2 Zr1 Zr2 60.48(4) 3_675 .
Zr2 Zr1 Zr2 90.87(3) 9_676 .
Zr2 Zr1 Zr2 60.52(4) 11_556 .
O1 Zr2 O1 68.7(3) . 3_675
O1 Zr2 O2 71.0(3) . 13_655
O1 Zr2 O2 108.2(3) 3_675 13_655
O1 Zr2 O2 108.2(3) . 9_676
O1 Zr2 O2 71.0(3) 3_675 9_676
O2 Zr2 O2 68.8(3) 13_655 9_676
O1 Zr2 O5 88.0(3) . .
O1 Zr2 O5 88.0(3) 3_675 .
O2 Zr2 O5 145.48(13) 13_655 .
O2 Zr2 O5 145.48(13) 9_676 .
O1 Zr2 O7 145.51(14) . .
O1 Zr2 O7 145.51(14) 3_675 .
O2 Zr2 O7 88.0(3) 13_655 .
O2 Zr2 O7 88.0(3) 9_676 .
O5 Zr2 O7 95.5(3) . .
O1 Zr2 O4 76.0(2) . .
O1 Zr2 O4 140.4(2) 3_675 .
O2 Zr2 O4 75.5(2) 13_655 .
O2 Zr2 O4 139.69(19) 9_676 .
O5 Zr2 O4 72.93(16) . .
O7 Zr2 O4 72.36(15) . .
O1 Zr2 O4 140.3(2) . 14_575
O1 Zr2 O4 76.0(2) 3_675 14_575
O2 Zr2 O4 139.69(19) 13_655 14_575
O2 Zr2 O4 75.5(2) 9_676 14_575
O5 Zr2 O4 72.94(16) . 14_575
O7 Zr2 O4 72.36(15) . 14_575
O4 Zr2 O4 127.4(2) . 14_575
O1 Zr2 Zr1 35.04(19) . .
O1 Zr2 Zr1 88.5(2) 3_675 .
O2 Zr2 Zr1 35.95(17) 13_655 .
O2 Zr2 Zr1 89.05(19) 9_676 .
O5 Zr2 Zr1 118.26(15) . .
O7 Zr2 Zr1 119.01(14) . .
O4 Zr2 Zr1 71.75(11) . .
O4 Zr2 Zr1 160.88(11) 14_575 .
O1 Zr2 Zr1 88.5(2) . 9_676
O1 Zr2 Zr1 35.03(19) 3_675 9_676
O2 Zr2 Zr1 89.05(19) 13_655 9_676
O2 Zr2 Zr1 35.95(17) 9_676 9_676
O5 Zr2 Zr1 118.26(15) . 9_676
O7 Zr2 Zr1 119.01(14) . 9_676
O4 Zr2 Zr1 160.89(11) . 9_676
O4 Zr2 Zr1 71.75(11) 14_575 9_676
Zr1 Zr2 Zr1 89.13(3) . 9_676
O1 Zr2 Zr2 34.39(15) . 3_675
O1 Zr2 Zr2 34.39(15) 3_675 3_675
O2 Zr2 Zr2 90.3(2) 13_655 3_675
O2 Zr2 Zr2 90.3(2) 9_676 3_675
O5 Zr2 Zr2 86.6(2) . 3_675
O7 Zr2 Zr2 177.9(2) . 3_675
O4 Zr2 Zr2 108.33(13) . 3_675
O4 Zr2 Zr2 108.33(13) 14_575 3_675
Zr1 Zr2 Zr2 59.758(18) . 3_675
Zr1 Zr2 Zr2 59.758(18) 9_676 3_675
O1 Zr2 Zr2 89.2(2) . 11_556
O1 Zr2 Zr2 89.2(2) 3_675 11_556
O2 Zr2 Zr2 34.40(14) 13_655 11_556
O2 Zr2 Zr2 34.40(14) 9_676 11_556
O5 Zr2 Zr2 176.6(2) . 11_556
O7 Zr2 Zr2 87.9(2) . 11_556
O4 Zr2 Zr2 108.21(14) . 11_556
O4 Zr2 Zr2 108.21(13) 14_575 11_556
Zr1 Zr2 Zr2 59.741(19) . 11_556
Zr1 Zr2 Zr2 59.742(19) 9_676 11_556
Zr2 Zr2 Zr2 89.999(1) 3_675 11_556
O3 C1 O4 125.4(5) . 13_655
O3 C1 C2 119.7(5) . .
O4 C1 C2 114.9(6) 13_655 .
C7 C2 C3 118.4(6) . .
C7 C2 C1 121.7(6) . .
C3 C2 C1 119.8(6) . .
C2 C3 C4 122.6(7) . .
C2 C3 H3 118.7 . .
C4 C3 H3 118.7 . .
C5 C4 C3 116.7(7) . .
C5 C4 C8 121.4(8) . .
C3 C4 C8 121.7(8) . .
C6 C5 C4 120.2(7) . .
C6 C5 C5 119.4(8) . 7_556
C4 C5 C5 120.3(8) . 7_556
C5 C6 C7 121.2(8) . .
C5 C6 H6 119.4 . .
C7 C6 H6 119.4 . .
C2 C7 C6 120.9(7) . .
C2 C7 H7 119.5 . .
C6 C7 H7 119.5 . .
C4 C8 H8A 109.5 . .
C4 C8 H8B 109.5 . .
H8A C8 H8B 109.5 . .
C4 C8 H8C 109.5 . .
H8A C8 H8C 109.5 . .
H8B C8 H8C 109.5 . .
O5 C9 C10 129.5(12) . .
O5 C9 C9 139.5(10) . 3_675
C10 C9 C9 91.0(5) . 3_675
O5 C9 C10 176.0(12) . 3_675
C10 C9 C10 46.5(7) . 3_675
C9 C9 C10 44.5(5) 3_675 3_675
C9 C10 C10 89.0(5) . 3_675
C9 C10 O6 126.9(14) . .
C10 C10 O6 144.1(12) 3_675 .
C9 C10 C9 44.5(7) . 3_675
C10 C10 C9 44.5(5) 3_675 3_675
O6 C10 C9 171.4(14) . 3_675
O7 C11 C11 142.2(10) . 5_576
O7 C11 C12 127.7(12) . .
C11 C11 C12 90.1(5) 5_576 .
O7 C11 C12 172.2(12) . 5_576
C11 C11 C12 45.5(4) 5_576 5_576
C12 C11 C12 44.6(7) . 5_576
O8 C12 C12 151.1(14) . 5_576
O8 C12 C11 119.0(16) . .
C12 C12 C11 89.9(5) 5_576 .
O8 C12 C11 163.4(16) . 5_576
C12 C12 C11 45.5(4) 5_576 5_576
C11 C12 C11 44.4(7) . 5_576
Zr2 O1 Zr2 111.2(3) 3_675 .
Zr2 O1 Zr1 110.0(3) 3_675 .
Zr2 O1 Zr1 110.0(3) . .
Zr2 O2 Zr2 111.2(3) 3_675 9_676
Zr2 O2 Zr1 108.7(2) 3_675 .
Zr2 O2 Zr1 108.7(2) 9_676 .
C1 O3 Zr1 131.8(3) . .
C1 O4 Zr2 134.5(4) 13_655 .
C9 O5 Zr2 133.9(11) . .
C11 O7 Zr2 129.9(11) . .

loop_
_geom_bond_atom_site_label_1
_geom_bond_atom_site_label_2
_geom_bond_distance
_geom_bond_site_symmetry_2
Zr1 O1 2.125(7) 11_556
Zr1 O1 2.125(7) .
Zr1 O2 2.156(6) 13_655
Zr1 O2 2.157(6) .
Zr1 O3 2.180(4) .
Zr1 O3 2.180(4) 6_656
Zr1 O3 2.180(4) 13_655
Zr1 O3 2.180(4) 11_556
Zr1 Zr2 3.4793(10) 3_675
Zr1 Zr2 3.4793(10) 9_676
Zr1 Zr2 3.4793(10) 11_556
Zr1 Zr2 3.4793(10) .
Zr2 O1 2.123(4) .
Zr2 O1 2.123(4) 3_675
Zr2 O2 2.125(4) 13_655
Zr2 O2 2.125(4) 9_676
Zr2 O5 2.169(10) .
Zr2 O7 2.180(9) .
Zr2 O4 2.246(4) .
Zr2 O4 2.246(4) 14_575
Zr2 Zr1 3.4793(10) 9_676
Zr2 Zr2 3.505(2) 3_675
Zr2 Zr2 3.506(2) 11_556
C1 O3 1.253(7) .
C1 O4 1.270(7) 13_655
C1 C2 1.469(8) .
C2 C7 1.360(9) .
C2 C3 1.371(9) .
C3 C4 1.410(10) .
C3 H3 0.9500 .
C4 C5 1.394(11) .
C4 C8 1.548(13) .
C5 C6 1.369(11) .
C5 C5 1.490(13) 7_556
C6 C7 1.369(9) .
C6 H6 0.9500 .
C7 H7 0.9500 .
C8 H8A 0.9800 .
C8 H8B 0.9800 .
C8 H8C 0.9800 .
C9 O5 1.216(14) .
C9 C10 1.401(17) .
C9 C9 1.401(18) 3_675
C9 C10 1.998(15) 3_675
C10 C10 1.449(19) 3_675
C10 O6 1.49(2) .
C10 C9 1.998(15) 3_675
C11 O7 1.226(14) .
C11 C11 1.409(18) 5_576
C11 C12 1.439(17) .
C11 C12 2.016(15) 5_576
C12 O8 1.213(18) .
C12 C12 1.415(19) 5_576
C12 C11 2.016(15) 5_576
O1 Zr2 2.123(4) 3_675
O2 Zr2 2.125(4) 3_675
O2 Zr2 2.125(4) 9_676
O4 C1 1.270(7) 13_655

loop_
_geom_torsion_atom_site_label_1
_geom_torsion_atom_site_label_2
_geom_torsion_atom_site_label_3
_geom_torsion_atom_site_label_4
_geom_torsion
_geom_torsion_site_symmetry_1
_geom_torsion_site_symmetry_4
O3 C1 C2 C7 -171.7(8) . .
O4 C1 C2 C7 6.9(12) 13_655 .
O3 C1 C2 C3 10.9(12) . .
O4 C1 C2 C3 -170.5(8) 13_655 .
C7 C2 C3 C4 0.1(15) . .
C1 C2 C3 C4 177.5(9) . .
C2 C3 C4 C5 1.4(16) . .
C2 C3 C4 C8 -173.6(13) . .
C3 C4 C5 C6 -1.7(16) . .
C8 C4 C5 C6 173.4(13) . .
C3 C4 C5 C5 -177.0(10) . 7_556
C8 C4 C5 C5 -1.9(19) . 7_556
C4 C5 C6 C7 0.5(17) . .
C5 C5 C6 C7 175.9(11) 7_556 .
C3 C2 C7 C6 -1.4(16) . .
C1 C2 C7 C6 -178.8(9) . .
C5 C6 C7 C2 1.1(18) . .
O5 C9 C10 C10 180.000(3) . 3_675
C9 C9 C10 C10 0.000(4) 3_675 3_675
O5 C9 C10 O6 0.000(6) . .
C9 C9 C10 O6 180.000(6) 3_675 .
C10 C9 C10 O6 180.000(8) 3_675 .
O5 C9 C10 C9 180.000(4) . 3_675
C10 C9 C10 C9 0.000(9) 3_675 3_675
O7 C11 C12 O8 0.000(3) . .
C11 C11 C12 O8 180.000(3) 5_576 .
C12 C11 C12 O8 180.000(3) 5_576 .
O7 C11 C12 C12 180.000(2) . 5_576
C11 C11 C12 C12 0.000(2) 5_576 5_576
O7 C11 C12 C11 180.000(3) . 5_576
C12 C11 C12 C11 0.000(4) 5_576 5_576
O4 C1 O3 Zr1 10.7(11) 13_655 .
C2 C1 O3 Zr1 -170.8(5) . .
C10 C9 O5 Zr2 180.000(4) . .
C9 C9 O5 Zr2 0.000(4) 3_675 .
C11 C11 O7 Zr2 0.000(2) 5_576 .
C12 C11 O7 Zr2 180.000(2) . .

loop_
_platon_squeeze_void_nr
_platon_squeeze_void_average_x
_platon_squeeze_void_average_y
_platon_squeeze_void_average_z
_platon_squeeze_void_volume
_platon_squeeze_void_count_electrons
_platon_squeeze_void_content
1 -0.012 -0.007 -0.033 6071 2171 ' '
